data_4122756
loop_
_publ_author_name
'Kim, Sung Kuk'
'Lee, Juhoon'
'Williams, Neil J.'
'Lynch, Vincent M.'
'Hay, Benjamin P.'
'Moyer, Bruce A.'
'Sessler, Jonathan L.'

_publ_section_title
;
 Bipyrrole-Strapped Calix[4]pyrroles: Strong Anion Receptors That Extract
 the Sulfate Anion.
;
_journal_issue 42
_journal_name_full 'Journal of the American Chemical Society'
_journal_page_first 15079
_journal_page_last 15085
_journal_paper_doi 10.1021/ja5086996
_journal_volume 136
_journal_year 2014
_chemical_formula_moiety 'C52 H58 N6 O4, S O4 2-, 2 C4 H12 N 1+, 3 C H4 O, H2 O, C H Cl3'
_chemical_formula_sum 'C64 H97 Cl3 N8 O12 S'
_chemical_formula_weight 1308.91
_chemical_name_systematic
;
 ?
;
_space_group_IT_number 14
_symmetry_cell_setting monoclinic
_symmetry_space_group_name_Hall '-P 2yn'
_symmetry_space_group_name_H-M 'P 1 21/n 1'
_atom_sites_solution_hydrogens geom
_atom_sites_solution_primary direct
_atom_sites_solution_secondary difmap
_audit_creation_method SHELXL-97
_cell_angle_alpha 90.00
_cell_angle_beta 95.086(3)
_cell_angle_gamma 90.00
_cell_formula_units_Z 4
_cell_length_a 11.318(2)
_cell_length_b 23.919(3)
_cell_length_c 25.502(4)
_cell_measurement_reflns_used 59016
_cell_measurement_temperature 153(2)
_cell_measurement_theta_max 27.5
_cell_measurement_theta_min 3.0
_cell_volume 6876.6(18)
_computing_cell_refinement 'CrystalClear (Rigaku Inc., 2008)'
_computing_data_collection 'CrystalClear (Rigaku Inc., 2008)'
_computing_data_reduction 'CrystalClear (Rigaku Inc., 2008)'
_computing_molecular_graphics 'XP SHELXTL/PC, Siemens Analytical'
_computing_structure_refinement 'XL SHELXTL/PC, Siemens Analytical'
_computing_structure_solution
;

SIR97 - Altomare A., Burla M.C., Camalli M., Cascarano G.L., Giacovazzo C., 
Guagliardi A., Moliterni A.G.G., Polidori G.,Spagna R.
;
_diffrn_ambient_temperature 153(2)
_diffrn_measured_fraction_theta_full 0.998
_diffrn_measured_fraction_theta_max 0.998
_diffrn_measurement_device_type 'Rigaku SCX-Mini with Mercury CCD'
_diffrn_measurement_method \w-scans
_diffrn_radiation_monochromator graphite
_diffrn_radiation_source 'fine-focus sealed tube'
_diffrn_radiation_type MoK\a
_diffrn_radiation_wavelength 0.71075
_diffrn_reflns_av_R_equivalents 0.2259
_diffrn_reflns_av_sigmaI/netI 0.1912
_diffrn_reflns_limit_h_max 13
_diffrn_reflns_limit_h_min -13
_diffrn_reflns_limit_k_max 28
_diffrn_reflns_limit_k_min -28
_diffrn_reflns_limit_l_max 30
_diffrn_reflns_limit_l_min -30
_diffrn_reflns_number 58026
_diffrn_reflns_theta_full 25.00
_diffrn_reflns_theta_max 25.00
_diffrn_reflns_theta_min 3.00
_exptl_absorpt_coefficient_mu 0.227
_exptl_absorpt_correction_T_max 1.00
_exptl_absorpt_correction_T_min 0.202
_exptl_absorpt_correction_type multi-scan
_exptl_absorpt_process_details
;
Abscor. T. Higashi (2001). The Rigaku Corporation, Tokyo, Japan.
;
_exptl_crystal_colour needles
_exptl_crystal_density_diffrn 1.264
_exptl_crystal_density_method 'not measured'
_exptl_crystal_description colorless
_exptl_crystal_F_000 2800
_exptl_crystal_size_max 0.47
_exptl_crystal_size_mid 0.07
_exptl_crystal_size_min 0.04
_refine_diff_density_max 0.568
_refine_diff_density_min -0.701
_refine_diff_density_rms 0.084
_refine_ls_extinction_coef 0.0030(5)
_refine_ls_extinction_expression Fc^*^=kFc[1+0.001xFc^2^\l^3^/sin(2\q)]^-1/4^
_refine_ls_extinction_method SHELXL
_refine_ls_goodness_of_fit_ref 1.038
_refine_ls_hydrogen_treatment mixed
_refine_ls_matrix_type full
_refine_ls_number_parameters 816
_refine_ls_number_reflns 12105
_refine_ls_number_restraints 0
_refine_ls_restrained_S_all 1.038
_refine_ls_R_factor_all 0.2094
_refine_ls_R_factor_gt 0.0948
_refine_ls_shift/su_max 0.001
_refine_ls_shift/su_mean 0.000
_refine_ls_structure_factor_coef Fsqd
_refine_ls_weighting_details 'calc w=1/[\s^2^(Fo^2^)+(0.1110P)^2^+2.4400P] where P=(Fo^2^+2Fc^2^)/3'
_refine_ls_weighting_scheme calc
_refine_ls_wR_factor_gt 0.2155
_refine_ls_wR_factor_ref 0.2715
_reflns_number_gt 5573
_reflns_number_total 12105
_reflns_threshold_expression >2sigma(I)
_cod_data_source_file ja5086996_si_004.cif
_cod_data_source_block shelxl
_cod_depositor_comments
;
The following automatic conversions were performed:

'_symmetry_cell_setting' value 'Monoclinic' changed to 'monoclinic'
according to
/home/saulius/struct/COD-crude-data--automatic-downloads/rss-feeds/ACS/lib/dictionaries/cif_core.dic
dictionary named 'cif_core.dic' version 2.4.2 from 2011-04-26.

Automatic conversion script
Id: cif_fix_values 2827 2014-09-09 07:05:25Z andrius 

 Adding full bibliography for 4122754--4122756.cif.
;
_cod_original_sg_symbol_H-M P21/n
_cod_database_code 4122756

loop_
_symmetry_equiv_pos_as_xyz
'x, y, z'
'-x+1/2, y+1/2, -z+1/2'
'-x, -y, -z'
'x-1/2, -y-1/2, z-1/2'

loop_
_atom_site_label
_atom_site_type_symbol
_atom_site_fract_x
_atom_site_fract_y
_atom_site_fract_z
_atom_site_U_iso_or_equiv
_atom_site_adp_type
_atom_site_occupancy
_atom_site_symmetry_multiplicity
_atom_site_calc_flag
_atom_site_refinement_flags
O1 O 0.2875(3) 0.59806(15) 0.23875(15) 0.0241(10) Uani 1 1 d .
O2 O 0.4635(4) 0.63870(17) 0.28332(16) 0.0373(11) Uani 1 1 d .
O3 O 0.4451(4) 0.63035(19) 0.18923(16) 0.0424(12) Uani 1 1 d .
O4 O 0.4725(3) 0.54792(16) 0.24273(16) 0.0298(10) Uani 1 1 d .
S1 S 0.41942(12) 0.60396(6) 0.23856(6) 0.0235(4) Uani 1 1 d .
Cl1 Cl 0.3382(3) 0.40818(12) 0.41935(15) 0.1225(12) Uani 1 1 d .
Cl2 Cl 0.1228(3) 0.34566(12) 0.41904(15) 0.1296(13) Uani 1 1 d .
Cl3 Cl 0.1634(4) 0.43828(17) 0.48975(13) 0.1571(16) Uani 1 1 d .
O5 O 0.4611(4) 0.50501(19) 0.10318(16) 0.0424(12) Uani 1 1 d .
O6 O 0.4966(5) 0.4309(2) 0.05210(19) 0.0646(16) Uani 1 1 d .
O7 O 0.6181(5) 0.4851(2) 0.45481(18) 0.0623(16) Uani 1 1 d .
O8 O 0.5074(4) 0.53314(17) 0.39232(15) 0.0340(11) Uani 1 1 d .
O1W O 0.6848(5) 0.6080(3) 0.0292(2) 0.0762(18) Uani 1 1 d .
N1 N 0.1290(4) 0.51774(18) 0.17769(17) 0.0211(11) Uani 1 1 d .
H1N H 0.1898 0.5376 0.1911 0.025 Uiso 1 1 calc R
N2 N 0.1224(4) 0.65875(19) 0.16053(18) 0.0233(12) Uani 1 1 d .
H2N H 0.1896 0.6457 0.1757 0.028 Uiso 1 1 calc R
N3 N 0.1476(4) 0.67603(18) 0.29536(18) 0.0218(11) Uani 1 1 d .
H3N H 0.2046 0.6568 0.2825 0.026 Uiso 1 1 calc R
N4 N 0.1484(4) 0.53605(19) 0.31173(18) 0.0247(12) Uani 1 1 d .
H4N H 0.2075 0.5508 0.2962 0.030 Uiso 1 1 calc R
N5 N 0.5498(4) 0.4533(2) 0.19169(18) 0.0249(12) Uani 1 1 d .
H5N H 0.5060 0.4825 0.1981 0.030 Uiso 1 1 calc R
N6 N 0.5780(4) 0.46795(19) 0.31447(17) 0.0237(12) Uani 1 1 d .
H6N H 0.5255 0.4934 0.3035 0.028 Uiso 1 1 calc R
C1 C 0.0851(5) 0.4711(2) 0.2011(2) 0.0247(14) Uani 1 1 d .
C2 C -0.0081(5) 0.4524(3) 0.1681(2) 0.0316(16) Uani 1 1 d .
H2A H -0.0564 0.4209 0.1740 0.038 Uiso 1 1 calc R
C3 C -0.0205(5) 0.4882(3) 0.1234(2) 0.0334(16) Uani 1 1 d .
H3A H -0.0776 0.4844 0.0939 0.040 Uiso 1 1 calc R
C4 C 0.0645(5) 0.5290(2) 0.1303(2) 0.0246(14) Uani 1 1 d .
C5 C 0.0932(5) 0.5781(2) 0.0965(2) 0.0289(15) Uani 1 1 d .
C6 C 0.0557(5) 0.6329(2) 0.1195(2) 0.0249(14) Uani 1 1 d .
C7 C -0.0406(6) 0.6666(3) 0.1074(2) 0.0345(16) Uani 1 1 d .
H7 H -0.1028 0.6595 0.0807 0.041 Uiso 1 1 calc R
C8 C -0.0324(5) 0.7136(3) 0.1411(2) 0.0331(16) Uani 1 1 d .
H8 H -0.0872 0.7437 0.1408 0.040 Uiso 1 1 calc R
C9 C 0.0695(5) 0.7080(2) 0.1745(2) 0.0261(15) Uani 1 1 d .
C10 C 0.1230(5) 0.7447(2) 0.2186(2) 0.0230(14) Uani 1 1 d .
C11 C 0.0923(5) 0.7233(2) 0.2718(2) 0.0239(14) Uani 1 1 d .
C12 C 0.0097(5) 0.7400(2) 0.3040(2) 0.0318(16) Uani 1 1 d .
H12 H -0.0425 0.7709 0.2981 0.038 Uiso 1 1 calc R
C13 C 0.0142(5) 0.7041(3) 0.3472(2) 0.0296(15) Uani 1 1 d .
H13 H -0.0340 0.7071 0.3758 0.036 Uiso 1 1 calc R
C14 C 0.0987(5) 0.6640(2) 0.3423(2) 0.0240(14) Uani 1 1 d .
C15 C 0.1402(5) 0.6153(2) 0.3777(2) 0.0231(14) Uani 1 1 d .
C16 C 0.0961(5) 0.5603(2) 0.3535(2) 0.0224(14) Uani 1 1 d .
C17 C 0.0084(5) 0.5248(3) 0.3658(2) 0.0278(15) Uani 1 1 d .
H17 H -0.0432 0.5304 0.3928 0.033 Uiso 1 1 calc R
C18 C 0.0071(5) 0.4781(2) 0.3316(2) 0.0265(15) Uani 1 1 d .
H18 H -0.0450 0.4470 0.3317 0.032 Uiso 1 1 calc R
C19 C 0.0949(5) 0.4858(2) 0.2980(2) 0.0230(14) Uani 1 1 d .
C20 C 0.1346(5) 0.4495(2) 0.2546(2) 0.0254(14) Uani 1 1 d .
C21 C 0.0205(6) 0.5713(3) 0.0419(2) 0.0343(16) Uani 1 1 d .
H21A H 0.0394 0.5351 0.0266 0.051 Uiso 1 1 calc R
H21B H 0.0410 0.6015 0.0184 0.051 Uiso 1 1 calc R
H21C H -0.0644 0.5728 0.0466 0.051 Uiso 1 1 calc R
C22 C 0.2574(5) 0.7492(2) 0.2163(2) 0.0315(16) Uani 1 1 d .
H22A H 0.2911 0.7726 0.2455 0.047 Uiso 1 1 calc R
H22B H 0.2743 0.7662 0.1828 0.047 Uiso 1 1 calc R
H22C H 0.2928 0.7119 0.2193 0.047 Uiso 1 1 calc R
C23 C 0.0688(6) 0.8037(2) 0.2111(3) 0.0390(17) Uani 1 1 d .
H23A H -0.0175 0.8015 0.2117 0.058 Uiso 1 1 calc R
H23B H 0.0880 0.8190 0.1773 0.058 Uiso 1 1 calc R
H23C H 0.1016 0.8281 0.2397 0.058 Uiso 1 1 calc R
C24 C 0.0839(5) 0.6223(3) 0.4301(2) 0.0324(16) Uani 1 1 d .
H24A H -0.0027 0.6238 0.4232 0.049 Uiso 1 1 calc R
H24B H 0.1123 0.6571 0.4471 0.049 Uiso 1 1 calc R
H24C H 0.1061 0.5906 0.4532 0.049 Uiso 1 1 calc R
C25 C 0.0883(6) 0.3902(2) 0.2619(3) 0.0362(16) Uani 1 1 d .
H25A H 0.0015 0.3909 0.2607 0.054 Uiso 1 1 calc R
H25B H 0.1209 0.3756 0.2961 0.054 Uiso 1 1 calc R
H25C H 0.1127 0.3662 0.2337 0.054 Uiso 1 1 calc R
C26 C 0.2709(5) 0.4475(2) 0.2580(2) 0.0304(15) Uani 1 1 d .
H26A H 0.2962 0.4241 0.2296 0.046 Uiso 1 1 calc R
H26B H 0.3013 0.4317 0.2921 0.046 Uiso 1 1 calc R
H26C H 0.3021 0.4854 0.2547 0.046 Uiso 1 1 calc R
C27 C 0.2261(5) 0.5806(2) 0.0882(2) 0.0282(15) Uani 1 1 d .
H27A H 0.2418 0.6163 0.0703 0.034 Uiso 1 1 calc R
H27B H 0.2716 0.5813 0.1232 0.034 Uiso 1 1 calc R
C28 C 0.2732(6) 0.5329(3) 0.0563(2) 0.0374(17) Uani 1 1 d .
H28A H 0.2483 0.4968 0.0709 0.045 Uiso 1 1 calc R
H28B H 0.2374 0.5354 0.0195 0.045 Uiso 1 1 calc R
C29 C 0.4048(6) 0.5334(3) 0.0563(2) 0.0433(19) Uani 1 1 d .
H29A H 0.4279 0.5144 0.0242 0.052 Uiso 1 1 calc R
H29B H 0.4331 0.5725 0.0556 0.052 Uiso 1 1 calc R
C30 C 0.5058(6) 0.4545(3) 0.0955(3) 0.0454(19) Uani 1 1 d .
C31 C 0.5621(6) 0.4309(3) 0.1434(2) 0.0372(17) Uani 1 1 d .
C32 C 0.6374(6) 0.3840(3) 0.1493(3) 0.0417(18) Uani 1 1 d .
C33 C 0.6752(5) 0.3807(2) 0.2041(2) 0.0267(15) Uani 1 1 d .
C34 C 0.6165(5) 0.4230(2) 0.2284(2) 0.0224(14) Uani 1 1 d .
C35 C 0.6294(5) 0.4300(2) 0.2835(2) 0.0209(13) Uani 1 1 d .
C36 C 0.7061(5) 0.3954(2) 0.3147(2) 0.0251(14) Uani 1 1 d .
C37 C 0.7019(5) 0.4146(3) 0.3684(2) 0.0289(15) Uani 1 1 d .
C38 C 0.6225(5) 0.4595(3) 0.3657(2) 0.0280(15) Uani 1 1 d .
C39 C 0.5843(5) 0.4935(3) 0.4091(2) 0.0311(16) Uani 1 1 d .
C40 C 0.4583(6) 0.5667(3) 0.4339(2) 0.0360(17) Uani 1 1 d .
H40A H 0.4914 0.6050 0.4338 0.043 Uiso 1 1 calc R
H40B H 0.4815 0.5498 0.4688 0.043 Uiso 1 1 calc R
C41 C 0.3258(5) 0.5693(3) 0.4250(2) 0.0319(16) Uani 1 1 d .
H41A H 0.2934 0.5750 0.4594 0.038 Uiso 1 1 calc R
H41B H 0.2967 0.5326 0.4112 0.038 Uiso 1 1 calc R
C42 C 0.2764(5) 0.6144(2) 0.3876(2) 0.0254(14) Uani 1 1 d .
H42A H 0.3103 0.6094 0.3534 0.030 Uiso 1 1 calc R
H42B H 0.3032 0.6512 0.4018 0.030 Uiso 1 1 calc R
C43 C 0.6613(7) 0.3427(4) 0.1037(3) 0.065(2) Uani 1 1 d .
H43A H 0.6746 0.3046 0.1181 0.077 Uiso 1 1 calc R
H43B H 0.5913 0.3416 0.0775 0.077 Uiso 1 1 calc R
C44 C 0.7651(7) 0.3608(4) 0.0782(3) 0.071(3) Uani 1 1 d .
H44A H 0.7501 0.3977 0.0624 0.106 Uiso 1 1 calc R
H44B H 0.7812 0.3339 0.0507 0.106 Uiso 1 1 calc R
H44C H 0.8338 0.3628 0.1044 0.106 Uiso 1 1 calc R
C45 C 0.7565(5) 0.3441(2) 0.2350(2) 0.0257(14) Uani 1 1 d .
C46 C 0.8237(5) 0.3023(2) 0.2120(3) 0.0335(16) Uani 1 1 d .
H46 H 0.8154 0.2976 0.1749 0.040 Uiso 1 1 calc R
C47 C 0.9008(5) 0.2683(2) 0.2421(3) 0.0316(16) Uani 1 1 d .
H47 H 0.9473 0.2416 0.2256 0.038 Uiso 1 1 calc R
C48 C 0.9108(5) 0.2728(3) 0.2965(3) 0.0359(17) Uani 1 1 d .
H48 H 0.9618 0.2482 0.3172 0.043 Uiso 1 1 calc R
C49 C 0.8464(5) 0.3132(2) 0.3207(2) 0.0297(15) Uani 1 1 d .
H49 H 0.8540 0.3158 0.3581 0.036 Uiso 1 1 calc R
C50 C 0.7692(5) 0.3507(2) 0.2909(2) 0.0274(15) Uani 1 1 d .
C51 C 0.7670(6) 0.3927(3) 0.4185(2) 0.0336(16) Uani 1 1 d .
H51A H 0.7744 0.4230 0.4450 0.040 Uiso 1 1 calc R
H51B H 0.8480 0.3812 0.4112 0.040 Uiso 1 1 calc R
C52 C 0.7043(7) 0.3432(3) 0.4411(3) 0.056(2) Uani 1 1 d .
H52A H 0.6257 0.3548 0.4502 0.083 Uiso 1 1 calc R
H52B H 0.7511 0.3297 0.4727 0.083 Uiso 1 1 calc R
H52C H 0.6959 0.3131 0.4149 0.083 Uiso 1 1 calc R
C1A C 0.7586(6) 0.5664(3) 0.2773(3) 0.053(2) Uani 1 1 d .
H1A1 H 0.7761 0.5264 0.2744 0.079 Uiso 1 1 calc R
H1A2 H 0.6735 0.5715 0.2800 0.079 Uiso 1 1 calc R
H1A3 H 0.8032 0.5816 0.3088 0.079 Uiso 1 1 calc R
C1B C 0.1875(8) 0.4110(4) 0.4280(4) 0.089(3) Uani 1 1 d .
H1B H 0.1489 0.4366 0.4007 0.107 Uiso 1 1 calc R
C2A C 0.7496(5) 0.6549(2) 0.2299(3) 0.0384(17) Uani 1 1 d .
H2A1 H 0.6633 0.6551 0.2311 0.058 Uiso 1 1 calc R
H2A2 H 0.7698 0.6736 0.1977 0.058 Uiso 1 1 calc R
H2A3 H 0.7870 0.6748 0.2606 0.058 Uiso 1 1 calc R
C3A C 0.9262(5) 0.5949(3) 0.2314(3) 0.0367(17) Uani 1 1 d .
H3A1 H 0.9603 0.6174 0.2611 0.055 Uiso 1 1 calc R
H3A2 H 0.9504 0.6105 0.1984 0.055 Uiso 1 1 calc R
H3A3 H 0.9545 0.5563 0.2354 0.055 Uiso 1 1 calc R
C4A C 0.7388(6) 0.5668(3) 0.1813(3) 0.050(2) Uani 1 1 d .
H4A1 H 0.7635 0.5275 0.1819 0.075 Uiso 1 1 calc R
H4A2 H 0.7653 0.5851 0.1500 0.075 Uiso 1 1 calc R
H4A3 H 0.6522 0.5689 0.1803 0.075 Uiso 1 1 calc R
C5A C 0.3448(9) 0.7854(4) 0.3644(3) 0.083(3) Uani 1 1 d .
H5A1 H 0.3694 0.8112 0.3376 0.124 Uiso 1 1 calc R
H5A2 H 0.2869 0.7588 0.3481 0.124 Uiso 1 1 calc R
H5A3 H 0.4142 0.7650 0.3802 0.124 Uiso 1 1 calc R
C6A C 0.2450(8) 0.7786(3) 0.4454(3) 0.066(2) Uani 1 1 d .
H6A1 H 0.3117 0.7575 0.4627 0.100 Uiso 1 1 calc R
H6A2 H 0.1881 0.7527 0.4273 0.100 Uiso 1 1 calc R
H6A3 H 0.2060 0.7998 0.4718 0.100 Uiso 1 1 calc R
C7A C 0.1888(8) 0.8511(4) 0.3819(4) 0.088(3) Uani 1 1 d .
H7A1 H 0.1488 0.8701 0.4094 0.132 Uiso 1 1 calc R
H7A2 H 0.1325 0.8262 0.3619 0.132 Uiso 1 1 calc R
H7A3 H 0.2185 0.8789 0.3581 0.132 Uiso 1 1 calc R
C8A C 0.3782(7) 0.8562(3) 0.4339(3) 0.058(2) Uani 1 1 d .
H8A1 H 0.4079 0.8821 0.4083 0.086 Uiso 1 1 calc R
H8A2 H 0.4444 0.8343 0.4506 0.086 Uiso 1 1 calc R
H8A3 H 0.3407 0.8775 0.4607 0.086 Uiso 1 1 calc R
N1A N 0.7934(4) 0.5958(2) 0.2302(2) 0.0282(12) Uani 1 1 d .
N2A N 0.2895(5) 0.8178(2) 0.4064(2) 0.0449(15) Uani 1 1 d .
O1C O 0.5488(5) 0.6598(2) 0.1025(2) 0.0681(16) Uani 1 1 d .
H1C H 0.5303 0.6279 0.0907 0.102 Uiso 1 1 calc R
O1D O 0.5711(5) 0.6848(2) 0.37423(19) 0.0655(16) Uani 1 1 d .
H1D H 0.5437 0.6765 0.3435 0.098 Uiso 1 1 calc R
C2C C 0.4739(10) 0.6999(4) 0.0769(4) 0.090(3) Uani 1 1 d .
H2C1 H 0.4042 0.7054 0.0965 0.135 Uiso 1 1 calc R
H2C2 H 0.4485 0.6870 0.0412 0.135 Uiso 1 1 calc R
H2C3 H 0.5168 0.7354 0.0750 0.135 Uiso 1 1 calc R
C2D C 0.6890(7) 0.6670(5) 0.3823(3) 0.088(3) Uani 1 1 d .
H2D1 H 0.7304 0.6760 0.3512 0.132 Uiso 1 1 calc R
H2D2 H 0.6912 0.6265 0.3882 0.132 Uiso 1 1 calc R
H2D3 H 0.7281 0.6861 0.4131 0.132 Uiso 1 1 calc R
O1E O 0.5227(9) 0.7392(5) 0.4655(4) 0.163(4) Uani 1 1 d .
H1E H 0.5548 0.7258 0.4398 0.245 Uiso 1 1 calc R
C2E C 0.6010(10) 0.7314(6) 0.5134(4) 0.126(5) Uani 1 1 d .
H2E1 H 0.5768 0.7565 0.5408 0.189 Uiso 1 1 calc R
H2E2 H 0.6828 0.7399 0.5063 0.189 Uiso 1 1 calc R
H2E3 H 0.5961 0.6926 0.5252 0.189 Uiso 1 1 calc R

loop_
_atom_site_aniso_label
_atom_site_aniso_U_11
_atom_site_aniso_U_22
_atom_site_aniso_U_33
_atom_site_aniso_U_23
_atom_site_aniso_U_13
_atom_site_aniso_U_12
O1 0.013(2) 0.027(2) 0.032(2) -0.0018(19) 0.0016(17) 0.0027(18)
O2 0.031(3) 0.037(3) 0.042(3) -0.014(2) -0.006(2) -0.009(2)
O3 0.039(3) 0.055(3) 0.035(3) 0.015(2) 0.014(2) 0.001(2)
O4 0.021(2) 0.025(2) 0.043(3) 0.002(2) -0.0008(19) 0.0083(18)
S1 0.0178(8) 0.0270(9) 0.0258(9) 0.0014(7) 0.0027(6) -0.0002(7)
Cl1 0.083(2) 0.091(2) 0.193(3) 0.042(2) 0.007(2) -0.0012(16)
Cl2 0.096(2) 0.088(2) 0.193(3) 0.013(2) -0.050(2) -0.0276(17)
Cl3 0.226(4) 0.164(3) 0.087(2) -0.013(2) 0.040(2) -0.075(3)
O5 0.047(3) 0.050(3) 0.030(3) 0.005(2) 0.004(2) 0.020(2)
O6 0.104(5) 0.057(4) 0.031(3) 0.000(3) -0.002(3) 0.022(3)
O7 0.076(4) 0.080(4) 0.029(3) 0.000(3) -0.008(3) 0.044(3)
O8 0.039(3) 0.040(3) 0.023(2) -0.001(2) 0.002(2) 0.015(2)
O1W 0.058(4) 0.119(5) 0.053(4) -0.007(3) 0.015(3) -0.012(3)
N1 0.022(3) 0.019(3) 0.022(3) -0.004(2) 0.001(2) -0.004(2)
N2 0.022(3) 0.022(3) 0.026(3) 0.000(2) 0.001(2) 0.002(2)
N3 0.023(3) 0.017(3) 0.026(3) -0.003(2) 0.004(2) 0.004(2)
N4 0.027(3) 0.021(3) 0.026(3) -0.001(2) 0.003(2) -0.002(2)
N5 0.025(3) 0.026(3) 0.025(3) 0.000(2) 0.007(2) 0.006(2)
N6 0.023(3) 0.025(3) 0.023(3) 0.001(2) 0.000(2) 0.008(2)
C1 0.027(4) 0.019(3) 0.028(4) -0.009(3) 0.001(3) 0.000(3)
C2 0.032(4) 0.022(4) 0.040(4) -0.005(3) 0.003(3) -0.005(3)
C3 0.034(4) 0.031(4) 0.034(4) -0.014(3) -0.005(3) -0.004(3)
C4 0.026(3) 0.023(3) 0.024(3) -0.007(3) -0.004(3) -0.004(3)
C5 0.033(4) 0.024(4) 0.028(4) -0.002(3) -0.007(3) -0.003(3)
C6 0.029(4) 0.022(3) 0.023(3) 0.003(3) -0.003(3) -0.004(3)
C7 0.031(4) 0.034(4) 0.037(4) 0.005(3) -0.007(3) 0.005(3)
C8 0.033(4) 0.028(4) 0.036(4) 0.006(3) -0.011(3) 0.013(3)
C9 0.029(4) 0.020(3) 0.030(4) 0.005(3) 0.004(3) 0.005(3)
C10 0.022(3) 0.013(3) 0.033(4) -0.004(3) -0.002(3) 0.000(3)
C11 0.026(4) 0.019(3) 0.027(4) -0.005(3) 0.000(3) -0.004(3)
C12 0.033(4) 0.021(3) 0.040(4) 0.001(3) -0.004(3) 0.005(3)
C13 0.023(4) 0.037(4) 0.030(4) -0.009(3) 0.006(3) 0.002(3)
C14 0.026(3) 0.022(3) 0.023(3) -0.004(3) -0.001(3) -0.002(3)
C15 0.021(3) 0.027(3) 0.023(3) -0.004(3) 0.007(3) 0.002(3)
C16 0.021(3) 0.026(3) 0.021(3) -0.003(3) 0.002(3) 0.002(3)
C17 0.026(4) 0.033(4) 0.024(3) 0.009(3) 0.005(3) 0.005(3)
C18 0.031(4) 0.022(3) 0.027(4) 0.007(3) 0.004(3) -0.004(3)
C19 0.015(3) 0.018(3) 0.034(4) 0.009(3) -0.003(3) 0.002(3)
C20 0.022(3) 0.026(3) 0.028(4) 0.001(3) 0.004(3) -0.002(3)
C21 0.040(4) 0.033(4) 0.027(4) -0.008(3) -0.010(3) 0.004(3)
C22 0.036(4) 0.024(4) 0.035(4) 0.004(3) 0.003(3) -0.003(3)
C23 0.055(5) 0.017(3) 0.043(4) 0.001(3) -0.004(3) 0.002(3)
C24 0.028(4) 0.038(4) 0.032(4) -0.006(3) 0.006(3) 0.004(3)
C25 0.048(4) 0.017(3) 0.044(4) 0.005(3) 0.010(3) -0.005(3)
C26 0.035(4) 0.022(3) 0.035(4) 0.001(3) 0.009(3) 0.008(3)
C27 0.028(4) 0.028(4) 0.028(4) 0.002(3) 0.002(3) 0.005(3)
C28 0.042(4) 0.047(4) 0.022(4) -0.001(3) -0.004(3) 0.015(4)
C29 0.053(5) 0.051(5) 0.027(4) 0.012(3) 0.007(3) 0.025(4)
C30 0.059(5) 0.050(5) 0.027(4) 0.000(4) 0.004(4) 0.020(4)
C31 0.056(5) 0.036(4) 0.020(4) -0.002(3) 0.004(3) 0.014(4)
C32 0.053(5) 0.040(4) 0.033(4) -0.008(3) 0.006(3) 0.018(4)
C33 0.036(4) 0.019(3) 0.025(4) -0.006(3) 0.005(3) -0.002(3)
C34 0.024(3) 0.019(3) 0.024(3) 0.001(3) -0.001(3) -0.006(3)
C35 0.016(3) 0.020(3) 0.026(3) 0.002(3) 0.002(3) -0.002(3)
C36 0.022(3) 0.022(3) 0.030(4) 0.004(3) -0.001(3) 0.001(3)
C37 0.031(4) 0.032(4) 0.024(4) -0.001(3) -0.001(3) -0.001(3)
C38 0.025(4) 0.036(4) 0.023(4) 0.002(3) 0.002(3) 0.004(3)
C39 0.028(4) 0.037(4) 0.028(4) 0.002(3) 0.000(3) 0.007(3)
C40 0.040(4) 0.045(4) 0.022(4) -0.009(3) -0.002(3) 0.009(3)
C41 0.038(4) 0.037(4) 0.021(3) 0.000(3) 0.007(3) 0.009(3)
C42 0.023(3) 0.029(4) 0.023(3) -0.002(3) 0.000(3) 0.001(3)
C43 0.046(5) 0.088(7) 0.060(6) 0.022(5) 0.004(4) 0.018(5)
C44 0.060(6) 0.079(6) 0.073(6) -0.004(5) 0.005(5) -0.007(5)
C45 0.020(3) 0.016(3) 0.042(4) 0.004(3) 0.003(3) -0.002(3)
C46 0.033(4) 0.025(4) 0.044(4) 0.005(3) 0.009(3) -0.003(3)
C47 0.025(4) 0.021(3) 0.050(5) -0.004(3) 0.006(3) 0.001(3)
C48 0.029(4) 0.024(4) 0.054(5) 0.004(3) -0.001(3) 0.006(3)
C49 0.027(4) 0.028(4) 0.034(4) 0.004(3) 0.000(3) 0.005(3)
C50 0.021(3) 0.027(4) 0.033(4) 0.003(3) 0.002(3) -0.001(3)
C51 0.039(4) 0.032(4) 0.028(4) -0.005(3) -0.008(3) 0.006(3)
C52 0.069(6) 0.052(5) 0.042(5) 0.017(4) -0.010(4) -0.010(4)
C1A 0.037(4) 0.061(5) 0.060(5) 0.028(4) 0.006(4) -0.001(4)
C1B 0.075(7) 0.096(8) 0.091(7) 0.042(6) -0.030(6) -0.020(6)
C2A 0.024(4) 0.032(4) 0.059(5) 0.008(4) 0.009(3) 0.002(3)
C3A 0.017(3) 0.034(4) 0.059(5) 0.000(3) 0.004(3) -0.002(3)
C4A 0.035(4) 0.057(5) 0.058(5) -0.016(4) -0.001(4) -0.003(4)
C5A 0.121(9) 0.079(7) 0.051(6) -0.024(5) 0.020(5) -0.010(6)
C6A 0.092(7) 0.058(5) 0.051(5) -0.009(4) 0.013(5) -0.025(5)
C7A 0.085(7) 0.094(8) 0.078(7) 0.001(6) -0.032(6) 0.007(6)
C8A 0.066(5) 0.048(5) 0.059(5) -0.008(4) 0.000(4) -0.032(4)
N1A 0.014(3) 0.026(3) 0.044(3) 0.001(3) 0.001(2) 0.001(2)
N2A 0.058(4) 0.038(4) 0.038(4) 0.001(3) 0.002(3) -0.010(3)
O1C 0.099(5) 0.054(4) 0.054(4) 0.008(3) 0.020(3) 0.003(3)
O1D 0.076(4) 0.081(4) 0.039(3) -0.011(3) 0.001(3) -0.016(3)
C2C 0.137(10) 0.068(7) 0.066(7) 0.004(6) 0.019(6) -0.017(7)
C2D 0.047(6) 0.157(10) 0.060(6) -0.023(6) 0.011(5) -0.018(6)
O1E 0.184(9) 0.178(9) 0.124(7) -0.017(7) -0.010(7) 0.096(7)
C2E 0.108(9) 0.188(13) 0.084(8) 0.045(9) 0.019(7) 0.026(9)

loop_
_atom_type_symbol
_atom_type_description
_atom_type_scat_dispersion_real
_atom_type_scat_dispersion_imag
_atom_type_scat_source
C C 0.0033 0.0016 'International Tables Vol C Tables 4.2.6.8 and 6.1.1.4'
H H 0.0000 0.0000 'International Tables Vol C Tables 4.2.6.8 and 6.1.1.4'
N N 0.0061 0.0033 'International Tables Vol C Tables 4.2.6.8 and 6.1.1.4'
O O 0.0106 0.0060 'International Tables Vol C Tables 4.2.6.8 and 6.1.1.4'
S S 0.1246 0.1234 'International Tables Vol C Tables 4.2.6.8 and 6.1.1.4'
Cl Cl 0.1484 0.1585 'International Tables Vol C Tables 4.2.6.8 and 6.1.1.4'

loop_
_geom_angle_atom_site_label_1
_geom_angle_atom_site_label_2
_geom_angle_atom_site_label_3
_geom_angle
O3 S1 O2 110.3(3)
O3 S1 O4 110.2(3)
O2 S1 O4 110.7(2)
O3 S1 O1 108.5(2)
O2 S1 O1 108.8(2)
O4 S1 O1 108.3(2)
C30 O5 C29 116.2(5)
C39 O8 C40 115.6(5)
C1 N1 C4 110.7(5)
C1 N1 H1N 124.6
C4 N1 H1N 124.6
C6 N2 C9 110.9(5)
C6 N2 H2N 124.5
C9 N2 H2N 124.5
C14 N3 C11 109.8(5)
C14 N3 H3N 125.1
C11 N3 H3N 125.1
C19 N4 C16 110.5(5)
C19 N4 H4N 124.7
C16 N4 H4N 124.7
C34 N5 C31 108.6(5)
C34 N5 H5N 125.7
C31 N5 H5N 125.7
C35 N6 C38 108.2(5)
C35 N6 H6N 125.9
C38 N6 H6N 125.9
C2 C1 N1 106.8(5)
C2 C1 C20 130.1(5)
N1 C1 C20 123.1(5)
C1 C2 C3 108.1(5)
C1 C2 H2A 125.9
C3 C2 H2A 125.9
C4 C3 C2 107.9(5)
C4 C3 H3A 126.0
C2 C3 H3A 126.0
C3 C4 N1 106.4(5)
C3 C4 C5 131.7(5)
N1 C4 C5 121.9(5)
C4 C5 C6 111.7(5)
C4 C5 C27 111.8(5)
C6 C5 C27 109.4(5)
C4 C5 C21 107.7(5)
C6 C5 C21 107.1(5)
C27 C5 C21 109.0(5)
C7 C6 N2 106.1(5)
C7 C6 C5 131.9(5)
N2 C6 C5 122.0(5)
C6 C7 C8 108.9(5)
C6 C7 H7 125.6
C8 C7 H7 125.6
C9 C8 C7 107.7(5)
C9 C8 H8 126.1
C7 C8 H8 126.1
C8 C9 N2 106.4(5)
C8 C9 C10 131.4(5)
N2 C9 C10 122.2(5)
C9 C10 C11 111.1(5)
C9 C10 C22 110.3(5)
C11 C10 C22 111.4(5)
C9 C10 C23 108.1(5)
C11 C10 C23 107.4(5)
C22 C10 C23 108.4(5)
C12 C11 N3 106.4(5)
C12 C11 C10 131.7(5)
N3 C11 C10 121.8(5)
C11 C12 C13 108.6(5)
C11 C12 H12 125.7
C13 C12 H12 125.7
C14 C13 C12 109.6(5)
C14 C13 H13 125.2
C12 C13 H13 125.2
C13 C14 N3 105.6(5)
C13 C14 C15 131.5(6)
N3 C14 C15 122.8(5)
C16 C15 C14 110.5(5)
C16 C15 C24 107.5(5)
C14 C15 C24 107.5(5)
C16 C15 C42 110.1(5)
C14 C15 C42 111.0(5)
C24 C15 C42 110.1(5)
C17 C16 N4 106.6(5)
C17 C16 C15 131.7(5)
N4 C16 C15 121.7(5)
C16 C17 C18 108.4(5)
C16 C17 H17 125.8
C18 C17 H17 125.8
C19 C18 C17 108.0(5)
C19 C18 H18 126.0
C17 C18 H18 126.0
N4 C19 C18 106.4(5)
N4 C19 C20 122.4(5)
C18 C19 C20 131.1(5)
C19 C20 C1 110.7(5)
C19 C20 C25 108.5(5)
C1 C20 C25 108.8(5)
C19 C20 C26 109.9(5)
C1 C20 C26 110.4(5)
C25 C20 C26 108.5(5)
C5 C21 H21A 109.5
C5 C21 H21B 109.5
H21A C21 H21B 109.5
C5 C21 H21C 109.5
H21A C21 H21C 109.5
H21B C21 H21C 109.5
C10 C22 H22A 109.5
C10 C22 H22B 109.5
H22A C22 H22B 109.5
C10 C22 H22C 109.5
H22A C22 H22C 109.5
H22B C22 H22C 109.5
C10 C23 H23A 109.5
C10 C23 H23B 109.5
H23A C23 H23B 109.5
C10 C23 H23C 109.5
H23A C23 H23C 109.5
H23B C23 H23C 109.5
C15 C24 H24A 109.5
C15 C24 H24B 109.5
H24A C24 H24B 109.5
C15 C24 H24C 109.5
H24A C24 H24C 109.5
H24B C24 H24C 109.5
C20 C25 H25A 109.5
C20 C25 H25B 109.5
H25A C25 H25B 109.5
C20 C25 H25C 109.5
H25A C25 H25C 109.5
H25B C25 H25C 109.5
C20 C26 H26A 109.5
C20 C26 H26B 109.5
H26A C26 H26B 109.5
C20 C26 H26C 109.5
H26A C26 H26C 109.5
H26B C26 H26C 109.5
C28 C27 C5 115.9(5)
C28 C27 H27A 108.3
C5 C27 H27A 108.3
C28 C27 H27B 108.3
C5 C27 H27B 108.3
H27A C27 H27B 107.4
C29 C28 C27 113.0(6)
C29 C28 H28A 109.0
C27 C28 H28A 109.0
C29 C28 H28B 109.0
C27 C28 H28B 109.0
H28A C28 H28B 107.8
O5 C29 C28 111.0(5)
O5 C29 H29A 109.4
C28 C29 H29A 109.4
O5 C29 H29B 109.4
C28 C29 H29B 109.4
H29A C29 H29B 108.0
O6 C30 O5 122.8(6)
O6 C30 C31 125.0(7)
O5 C30 C31 112.1(6)
N5 C31 C32 109.0(5)
N5 C31 C30 122.6(6)
C32 C31 C30 128.4(6)
C31 C32 C33 106.1(5)
C31 C32 C43 124.3(6)
C33 C32 C43 129.4(6)
C34 C33 C32 106.4(5)
C34 C33 C45 120.2(5)
C32 C33 C45 133.4(5)
N5 C34 C33 109.9(5)
N5 C34 C35 128.8(5)
C33 C34 C35 121.4(5)
N6 C35 C36 109.9(5)
N6 C35 C34 130.0(5)
C36 C35 C34 120.1(5)
C35 C36 C50 120.3(5)
C35 C36 C37 106.2(5)
C50 C36 C37 133.5(5)
C38 C37 C36 105.7(5)
C38 C37 C51 125.0(6)
C36 C37 C51 129.3(5)
N6 C38 C37 110.0(5)
N6 C38 C39 121.8(5)
C37 C38 C39 128.2(5)
O7 C39 O8 124.7(6)
O7 C39 C38 123.0(6)
O8 C39 C38 112.3(5)
O8 C40 C41 110.3(5)
O8 C40 H40A 109.6
C41 C40 H40A 109.6
O8 C40 H40B 109.6
C41 C40 H40B 109.6
H40A C40 H40B 108.1
C40 C41 C42 115.7(5)
C40 C41 H41A 108.4
C42 C41 H41A 108.4
C40 C41 H41B 108.4
C42 C41 H41B 108.4
H41A C41 H41B 107.4
C41 C42 C15 114.9(5)
C41 C42 H42A 108.5
C15 C42 H42A 108.5
C41 C42 H42B 108.5
C15 C42 H42B 108.5
H42A C42 H42B 107.5
C44 C43 C32 110.1(7)
C44 C43 H43A 109.6
C32 C43 H43A 109.6
C44 C43 H43B 109.6
C32 C43 H43B 109.6
H43A C43 H43B 108.2
C43 C44 H44A 109.5
C43 C44 H44B 109.5
H44A C44 H44B 109.5
C43 C44 H44C 109.5
H44A C44 H44C 109.5
H44B C44 H44C 109.5
C46 C45 C50 118.7(5)
C46 C45 C33 122.7(6)
C50 C45 C33 118.6(5)
C47 C46 C45 121.7(6)
C47 C46 H46 119.2
C45 C46 H46 119.2
C46 C47 C48 120.2(6)
C46 C47 H47 119.9
C48 C47 H47 119.9
C47 C48 C49 120.1(6)
C47 C48 H48 120.0
C49 C48 H48 120.0
C48 C49 C50 121.5(6)
C48 C49 H49 119.3
C50 C49 H49 119.3
C49 C50 C45 117.8(5)
C49 C50 C36 123.0(5)
C45 C50 C36 119.2(5)
C37 C51 C52 112.5(5)
C37 C51 H51A 109.1
C52 C51 H51A 109.1
C37 C51 H51B 109.1
C52 C51 H51B 109.1
H51A C51 H51B 107.8
C51 C52 H52A 109.5
C51 C52 H52B 109.5
H52A C52 H52B 109.5
C51 C52 H52C 109.5
H52A C52 H52C 109.5
H52B C52 H52C 109.5
N1A C1A H1A1 109.5
N1A C1A H1A2 109.5
H1A1 C1A H1A2 109.5
N1A C1A H1A3 109.5
H1A1 C1A H1A3 109.5
H1A2 C1A H1A3 109.5
Cl2 C1B Cl1 110.8(6)
Cl2 C1B Cl3 111.0(5)
Cl1 C1B Cl3 111.2(5)
Cl2 C1B H1B 107.9
Cl1 C1B H1B 107.9
Cl3 C1B H1B 107.9
N1A C2A H2A1 109.5
N1A C2A H2A2 109.5
H2A1 C2A H2A2 109.5
N1A C2A H2A3 109.5
H2A1 C2A H2A3 109.5
H2A2 C2A H2A3 109.5
N1A C3A H3A1 109.5
N1A C3A H3A2 109.5
H3A1 C3A H3A2 109.5
N1A C3A H3A3 109.5
H3A1 C3A H3A3 109.5
H3A2 C3A H3A3 109.5
N1A C4A H4A1 109.5
N1A C4A H4A2 109.5
H4A1 C4A H4A2 109.5
N1A C4A H4A3 109.5
H4A1 C4A H4A3 109.5
H4A2 C4A H4A3 109.5
N2A C5A H5A1 109.5
N2A C5A H5A2 109.5
H5A1 C5A H5A2 109.5
N2A C5A H5A3 109.5
H5A1 C5A H5A3 109.5
H5A2 C5A H5A3 109.5
N2A C6A H6A1 109.5
N2A C6A H6A2 109.5
H6A1 C6A H6A2 109.5
N2A C6A H6A3 109.5
H6A1 C6A H6A3 109.5
H6A2 C6A H6A3 109.5
N2A C7A H7A1 109.5
N2A C7A H7A2 109.5
H7A1 C7A H7A2 109.5
N2A C7A H7A3 109.5
H7A1 C7A H7A3 109.5
H7A2 C7A H7A3 109.5
N2A C8A H8A1 109.5
N2A C8A H8A2 109.5
H8A1 C8A H8A2 109.5
N2A C8A H8A3 109.5
H8A1 C8A H8A3 109.5
H8A2 C8A H8A3 109.5
C1A N1A C2A 110.1(5)
C1A N1A C3A 108.4(5)
C2A N1A C3A 110.1(4)
C1A N1A C4A 109.5(5)
C2A N1A C4A 108.6(5)
C3A N1A C4A 110.2(5)
C7A N2A C6A 109.1(7)
C7A N2A C8A 109.2(6)
C6A N2A C8A 109.2(5)
C7A N2A C5A 109.2(6)
C6A N2A C5A 109.7(6)
C8A N2A C5A 110.3(6)
C2C O1C H1C 109.5
C2D O1D H1D 109.5
O1C C2C H2C1 109.5
O1C C2C H2C2 109.5
H2C1 C2C H2C2 109.5
O1C C2C H2C3 109.5
H2C1 C2C H2C3 109.5
H2C2 C2C H2C3 109.5
O1D C2D H2D1 109.5
O1D C2D H2D2 109.5
H2D1 C2D H2D2 109.5
O1D C2D H2D3 109.5
H2D1 C2D H2D3 109.5
H2D2 C2D H2D3 109.5
C2E O1E H1E 109.5
O1E C2E H2E1 109.5
O1E C2E H2E2 109.5
H2E1 C2E H2E2 109.5
O1E C2E H2E3 109.5
H2E1 C2E H2E3 109.5
H2E2 C2E H2E3 109.5

loop_
_geom_bond_atom_site_label_1
_geom_bond_atom_site_label_2
_geom_bond_distance
O1 S1 1.500(4)
O2 S1 1.463(4)
O3 S1 1.460(4)
O4 S1 1.469(4)
Cl1 C1B 1.741(10)
Cl2 C1B 1.732(10)
Cl3 C1B 1.747(11)
O5 C30 1.331(8)
O5 C29 1.470(7)
O6 C30 1.238(8)
O7 C39 1.211(7)
O8 C39 1.332(7)
O8 C40 1.478(7)
N1 C1 1.378(7)
N1 C4 1.383(7)
N1 H1N 0.8800
N2 C6 1.380(7)
N2 C9 1.382(7)
N2 H2N 0.8800
N3 C14 1.391(7)
N3 C11 1.402(7)
N3 H3N 0.8800
N4 C19 1.378(7)
N4 C16 1.391(7)
N4 H4N 0.8800
N5 C34 1.358(7)
N5 C31 1.363(7)
N5 H5N 0.8800
N6 C35 1.366(7)
N6 C38 1.372(7)
N6 H6N 0.8800
C1 C2 1.366(8)
C1 C20 1.521(8)
C2 C3 1.423(8)
C2 H2A 0.9500
C3 C4 1.372(8)
C3 H3A 0.9500
C4 C5 1.509(8)
C5 C6 1.511(8)
C5 C27 1.538(8)
C5 C21 1.561(8)
C6 C7 1.369(8)
C7 C8 1.414(8)
C7 H7 0.9500
C8 C9 1.377(8)
C8 H8 0.9500
C9 C10 1.511(8)
C10 C11 1.518(8)
C10 C22 1.531(8)
C10 C23 1.544(8)
C11 C12 1.359(8)
C12 C13 1.393(8)
C12 H12 0.9500
C13 C14 1.368(8)
C13 H13 0.9500
C14 C15 1.523(8)
C15 C16 1.518(8)
C15 C24 1.540(8)
C15 C42 1.540(7)
C16 C17 1.364(8)
C17 C18 1.418(8)
C17 H17 0.9500
C18 C19 1.380(8)
C18 H18 0.9500
C19 C20 1.504(8)
C20 C25 1.529(8)
C20 C26 1.539(8)
C21 H21A 0.9800
C21 H21B 0.9800
C21 H21C 0.9800
C22 H22A 0.9800
C22 H22B 0.9800
C22 H22C 0.9800
C23 H23A 0.9800
C23 H23B 0.9800
C23 H23C 0.9800
C24 H24A 0.9800
C24 H24B 0.9800
C24 H24C 0.9800
C25 H25A 0.9800
C25 H25B 0.9800
C25 H25C 0.9800
C26 H26A 0.9800
C26 H26B 0.9800
C26 H26C 0.9800
C27 C28 1.526(8)
C27 H27A 0.9900
C27 H27B 0.9900
C28 C29 1.490(9)
C28 H28A 0.9900
C28 H28B 0.9900
C29 H29A 0.9900
C29 H29B 0.9900
C30 C31 1.441(9)
C31 C32 1.408(9)
C32 C33 1.425(8)
C32 C43 1.568(10)
C33 C34 1.388(8)
C33 C45 1.450(8)
C34 C35 1.411(8)
C35 C36 1.395(8)
C36 C50 1.448(8)
C36 C37 1.450(8)
C37 C38 1.396(8)
C37 C51 1.510(8)
C38 C39 1.471(8)
C40 C41 1.498(8)
C40 H40A 0.9900
C40 H40B 0.9900
C41 C42 1.514(8)
C41 H41A 0.9900
C41 H41B 0.9900
C42 H42A 0.9900
C42 H42B 0.9900
C43 C44 1.458(10)
C43 H43A 0.9900
C43 H43B 0.9900
C44 H44A 0.9800
C44 H44B 0.9800
C44 H44C 0.9800
C45 C46 1.414(8)
C45 C50 1.431(8)
C46 C47 1.377(8)
C46 H46 0.9500
C47 C48 1.385(9)
C47 H47 0.9500
C48 C49 1.388(8)
C48 H48 0.9500
C49 C50 1.425(8)
C49 H49 0.9500
C51 C52 1.519(9)
C51 H51A 0.9900
C51 H51B 0.9900
C52 H52A 0.9800
C52 H52B 0.9800
C52 H52C 0.9800
C1A N1A 1.475(8)
C1A H1A1 0.9800
C1A H1A2 0.9800
C1A H1A3 0.9800
C1B H1B 1.0000
C2A N1A 1.498(7)
C2A H2A1 0.9800
C2A H2A2 0.9800
C2A H2A3 0.9800
C3A N1A 1.500(7)
C3A H3A1 0.9800
C3A H3A2 0.9800
C3A H3A3 0.9800
C4A N1A 1.511(8)
C4A H4A1 0.9800
C4A H4A2 0.9800
C4A H4A3 0.9800
C5A N2A 1.503(9)
C5A H5A1 0.9800
C5A H5A2 0.9800
C5A H5A3 0.9800
C6A N2A 1.486(9)
C6A H6A1 0.9800
C6A H6A2 0.9800
C6A H6A3 0.9800
C7A N2A 1.483(10)
C7A H7A1 0.9800
C7A H7A2 0.9800
C7A H7A3 0.9800
C8A N2A 1.488(8)
C8A H8A1 0.9800
C8A H8A2 0.9800
C8A H8A3 0.9800
O1C C2C 1.402(10)
O1C H1C 0.8400
O1D C2D 1.399(9)
O1D H1D 0.8400
C2C H2C1 0.9800
C2C H2C2 0.9800
C2C H2C3 0.9800
C2D H2D1 0.9800
C2D H2D2 0.9800
C2D H2D3 0.9800
O1E C2E 1.456(12)
O1E H1E 0.8400
C2E H2E1 0.9800
C2E H2E2 0.9800
C2E H2E3 0.9800

loop_
_geom_hbond_atom_site_label_D
_geom_hbond_atom_site_label_H
_geom_hbond_atom_site_label_A
_geom_hbond_distance_DH
_geom_hbond_distance_HA
_geom_hbond_distance_DA
_geom_hbond_angle_DHA
N1 H1N O1 0.88 2.13 2.973(6) 159
N2 H2N O1 0.88 2.19 2.986(6) 150
N3 H3N O1 0.88 2.07 2.912(6) 160
N4 H4N O1 0.88 2.12 2.943(6) 156
N5 H5N O4 0.88 1.99 2.790(6) 150
N6 H6N O4 0.88 2.07 2.837(6) 145
O1C H1C O1W 0.84 2.50 2.813(8) 104
O1D H1D O2 0.84 1.94 2.751(6) 163
O1E H1E O1D 0.84 1.96 2.763(10) 160

loop_
_geom_torsion_atom_site_label_1
_geom_torsion_atom_site_label_2
_geom_torsion_atom_site_label_3
_geom_torsion_atom_site_label_4
_geom_torsion
C4 N1 C1 C2 0.3(6)
C4 N1 C1 C20 -177.6(5)
N1 C1 C2 C3 0.5(7)
C20 C1 C2 C3 178.2(6)
C1 C2 C3 C4 -1.1(7)
C2 C3 C4 N1 1.2(7)
C2 C3 C4 C5 -179.4(6)
C1 N1 C4 C3 -0.9(6)
C1 N1 C4 C5 179.6(5)
C3 C4 C5 C6 107.0(7)
N1 C4 C5 C6 -73.7(7)
C3 C4 C5 C27 -130.0(7)
N1 C4 C5 C27 49.3(7)
C3 C4 C5 C21 -10.3(9)
N1 C4 C5 C21 168.9(5)
C9 N2 C6 C7 0.2(6)
C9 N2 C6 C5 -180.0(5)
C4 C5 C6 C7 -101.1(7)
C27 C5 C6 C7 134.6(7)
C21 C5 C6 C7 16.6(9)
C4 C5 C6 N2 79.2(7)
C27 C5 C6 N2 -45.1(7)
C21 C5 C6 N2 -163.2(5)
N2 C6 C7 C8 0.3(7)
C5 C6 C7 C8 -179.5(6)
C6 C7 C8 C9 -0.7(7)
C7 C8 C9 N2 0.8(7)
C7 C8 C9 C10 -179.4(6)
C6 N2 C9 C8 -0.7(6)
C6 N2 C9 C10 179.5(5)
C8 C9 C10 C11 98.3(7)
N2 C9 C10 C11 -81.9(7)
C8 C9 C10 C22 -137.7(7)
N2 C9 C10 C22 42.1(7)
C8 C9 C10 C23 -19.3(9)
N2 C9 C10 C23 160.5(5)
C14 N3 C11 C12 -0.2(6)
C14 N3 C11 C10 -177.0(5)
C9 C10 C11 C12 -100.8(7)
C22 C10 C11 C12 135.8(7)
C23 C10 C11 C12 17.3(8)
C9 C10 C11 N3 75.1(6)
C22 C10 C11 N3 -48.4(7)
C23 C10 C11 N3 -166.9(5)
N3 C11 C12 C13 0.6(7)
C10 C11 C12 C13 176.9(6)
C11 C12 C13 C14 -0.8(7)
C12 C13 C14 N3 0.6(6)
C12 C13 C14 C15 179.9(6)
C11 N3 C14 C13 -0.3(6)
C11 N3 C14 C15 -179.6(5)
C13 C14 C15 C16 107.0(7)
N3 C14 C15 C16 -73.8(6)
C13 C14 C15 C24 -10.0(8)
N3 C14 C15 C24 169.1(5)
C13 C14 C15 C42 -130.6(6)
N3 C14 C15 C42 48.6(7)
C19 N4 C16 C17 -0.3(6)
C19 N4 C16 C15 178.3(5)
C14 C15 C16 C17 -105.6(7)
C24 C15 C16 C17 11.5(8)
C42 C15 C16 C17 131.4(6)
C14 C15 C16 N4 76.3(6)
C24 C15 C16 N4 -166.6(5)
C42 C15 C16 N4 -46.7(7)
N4 C16 C17 C18 0.4(6)
C15 C16 C17 C18 -178.0(6)
C16 C17 C18 C19 -0.3(6)
C16 N4 C19 C18 0.1(6)
C16 N4 C19 C20 -178.8(5)
C17 C18 C19 N4 0.2(6)
C17 C18 C19 C20 178.9(5)
N4 C19 C20 C1 -79.8(6)
C18 C19 C20 C1 101.6(7)
N4 C19 C20 C25 160.9(5)
C18 C19 C20 C25 -17.7(8)
N4 C19 C20 C26 42.4(7)
C18 C19 C20 C26 -136.1(6)
C2 C1 C20 C19 -102.0(7)
N1 C1 C20 C19 75.3(7)
C2 C1 C20 C25 17.1(9)
N1 C1 C20 C25 -165.5(5)
C2 C1 C20 C26 136.0(6)
N1 C1 C20 C26 -46.6(7)
C4 C5 C27 C28 66.2(7)
C6 C5 C27 C28 -169.5(5)
C21 C5 C27 C28 -52.7(7)
C5 C27 C28 C29 -171.7(5)
C30 O5 C29 C28 105.8(7)
C27 C28 C29 O5 84.6(7)
C29 O5 C30 O6 -3.2(10)
C29 O5 C30 C31 178.2(6)
C34 N5 C31 C32 1.1(7)
C34 N5 C31 C30 -177.8(6)
O6 C30 C31 N5 -166.7(7)
O5 C30 C31 N5 11.8(10)
O6 C30 C31 C32 14.6(13)
O5 C30 C31 C32 -166.9(7)
N5 C31 C32 C33 -2.8(8)
C30 C31 C32 C33 176.1(7)
N5 C31 C32 C43 172.4(6)
C30 C31 C32 C43 -8.7(12)
C31 C32 C33 C34 3.3(7)
C43 C32 C33 C34 -171.5(7)
C31 C32 C33 C45 -176.5(6)
C43 C32 C33 C45 8.6(12)
C31 N5 C34 C33 1.0(7)
C31 N5 C34 C35 -178.7(6)
C32 C33 C34 N5 -2.7(7)
C45 C33 C34 N5 177.1(5)
C32 C33 C34 C35 177.0(5)
C45 C33 C34 C35 -3.1(8)
C38 N6 C35 C36 1.5(6)
C38 N6 C35 C34 -177.5(6)
N5 C34 C35 N6 1.1(10)
C33 C34 C35 N6 -178.6(5)
N5 C34 C35 C36 -177.8(5)
C33 C34 C35 C36 2.6(8)
N6 C35 C36 C50 178.4(5)
C34 C35 C36 C50 -2.5(8)
N6 C35 C36 C37 -1.0(6)
C34 C35 C36 C37 178.1(5)
C35 C36 C37 C38 0.1(6)
C50 C36 C37 C38 -179.2(6)
C35 C36 C37 C51 180.0(6)
C50 C36 C37 C51 0.7(11)
C35 N6 C38 C37 -1.4(7)
C35 N6 C38 C39 -179.6(5)
C36 C37 C38 N6 0.7(7)
C51 C37 C38 N6 -179.1(5)
C36 C37 C38 C39 178.8(6)
C51 C37 C38 C39 -1.0(10)
C40 O8 C39 O7 -2.7(9)
C40 O8 C39 C38 176.0(5)
N6 C38 C39 O7 176.5(6)
C37 C38 C39 O7 -1.4(11)
N6 C38 C39 O8 -2.2(8)
C37 C38 C39 O8 179.9(6)
C39 O8 C40 C41 -130.1(6)
O8 C40 C41 C42 -85.0(7)
C40 C41 C42 C15 178.4(5)
C16 C15 C42 C41 -60.7(6)
C14 C15 C42 C41 176.6(5)
C24 C15 C42 C41 57.6(7)
C31 C32 C43 C44 91.9(9)
C33 C32 C43 C44 -94.1(9)
C34 C33 C45 C46 -176.4(5)
C32 C33 C45 C46 3.4(10)
C34 C33 C45 C50 3.7(8)
C32 C33 C45 C50 -176.5(7)
C50 C45 C46 C47 -0.3(8)
C33 C45 C46 C47 179.7(5)
C45 C46 C47 C48 2.7(9)
C46 C47 C48 C49 -2.5(9)
C47 C48 C49 C50 0.0(9)
C48 C49 C50 C45 2.2(9)
C48 C49 C50 C36 -176.2(6)
C46 C45 C50 C49 -2.0(8)
C33 C45 C50 C49 177.9(5)
C46 C45 C50 C36 176.5(5)
C33 C45 C50 C36 -3.6(8)
C35 C36 C50 C49 -178.5(5)
C37 C36 C50 C49 0.7(10)
C35 C36 C50 C45 3.1(8)
C37 C36 C50 C45 -177.7(6)
C38 C37 C51 C52 95.9(8)
C36 C37 C51 C52 -83.9(8)
